data_4067350
loop_
_publ_author_name
'Langer, Jens'
'G\"orls, Helmar'
'Westerhausen, Matthias'

_publ_section_title
;
 Stability and Reactivity of Phenylstrontium Compounds in Solution
;
_journal_issue 9
_journal_name_full Organometallics
_journal_page_first 2034
_journal_paper_doi 10.1021/om900888g
_journal_volume 29
_journal_year 2010
_chemical_formula_moiety 'C20 H40 I2 O5 Sr, C7 H8'
_chemical_formula_sum 'C27 H48 I2 O5 Sr'
_chemical_formula_weight 794.07
_chemical_name_systematic
; 
 ? 
;
_space_group_IT_number 15
_symmetry_cell_setting monoclinic
_symmetry_space_group_name_Hall '-C 2yc'
_symmetry_space_group_name_H-M 'C 1 2/c 1'
_atom_sites_solution_hydrogens geom
_atom_sites_solution_primary direct
_atom_sites_solution_secondary difmap
_audit_creation_method SHELXL-97
_cell_angle_alpha 90.00
_cell_angle_beta 126.763(2)
_cell_angle_gamma 90.00
_cell_formula_units_Z 4
_cell_length_a 21.7972(7)
_cell_length_b 13.9236(6)
_cell_length_c 13.8943(3)
_cell_measurement_reflns_used 11859
_cell_measurement_temperature 183(2)
_cell_measurement_theta_max 27.49
_cell_measurement_theta_min 2.93
_cell_volume 3378.2(2)
_computing_cell_refinement DENZO
_computing_data_collection COLLECT
_computing_data_reduction DENZO
_computing_molecular_graphics SHELXTL/PC
_computing_publication_material SHELXL-97
_computing_structure_refinement 'SHELXL-97 (Sheldrick, 1997)'
_computing_structure_solution 'SHELXS-97 (Sheldrick, 1990)'
_diffrn_ambient_temperature 183(2)
_diffrn_measured_fraction_theta_full 0.998
_diffrn_measured_fraction_theta_max 0.998
_diffrn_measurement_device_type KappaCCD
_diffrn_measurement_method 'phi- + omega-scan'
_diffrn_radiation_monochromator graphite
_diffrn_radiation_source 'fine-focus sealed tube'
_diffrn_radiation_type MoK\a
_diffrn_radiation_wavelength 0.71073
_diffrn_reflns_av_R_equivalents 0.0327
_diffrn_reflns_av_sigmaI/netI 0.0372
_diffrn_reflns_limit_h_max 24
_diffrn_reflns_limit_h_min -28
_diffrn_reflns_limit_k_max 17
_diffrn_reflns_limit_k_min -18
_diffrn_reflns_limit_l_max 18
_diffrn_reflns_limit_l_min -18
_diffrn_reflns_number 11859
_diffrn_reflns_theta_full 27.49
_diffrn_reflns_theta_max 27.49
_diffrn_reflns_theta_min 2.93
_exptl_absorpt_coefficient_mu 3.453
_exptl_absorpt_correction_type none
_exptl_crystal_colour colourless
_exptl_crystal_density_diffrn 1.559
_exptl_crystal_density_method 'not measured'
_exptl_crystal_description prism
_exptl_crystal_F_000 1576
_exptl_crystal_size_max 0.06
_exptl_crystal_size_mid 0.05
_exptl_crystal_size_min 0.05
_refine_diff_density_max 0.338
_refine_diff_density_min -0.860
_refine_diff_density_rms 0.088
_refine_ls_extinction_method none
_refine_ls_goodness_of_fit_ref 1.010
_refine_ls_hydrogen_treatment constr
_refine_ls_matrix_type full
_refine_ls_number_parameters 159
_refine_ls_number_reflns 3876
_refine_ls_number_restraints 0
_refine_ls_restrained_S_all 1.010
_refine_ls_R_factor_all 0.0660
_refine_ls_R_factor_gt 0.0349
_refine_ls_shift/su_max 0.000
_refine_ls_shift/su_mean 0.000
_refine_ls_structure_factor_coef Fsqd
_refine_ls_weighting_details 'calc w=1/[\s^2^(Fo^2^)+(0.0451P)^2^+2.1896P] where P=(Fo^2^+2Fc^2^)/3'
_refine_ls_weighting_scheme calc
_refine_ls_wR_factor_gt 0.0785
_refine_ls_wR_factor_ref 0.0894
_reflns_number_gt 2636
_reflns_number_total 3876
_reflns_threshold_expression >2sigma(I)
_cod_data_source_file om900888g_si_001.cif
_cod_data_source_block FO3705
_cod_depositor_comments
;
The following automatic conversions were performed:

'_exptl_absorpt_correction_type' value 'NONE' changed to 'none'
according to /home/saulius/struct/CIF-dictionaries/cif_core.dic
dictionary named 'cif_core.dic' version 2.4.1 from 2010-06-29.

Automatic conversion script
Id: cif_fix_values 1715 2011-07-08 13:25:40Z adriana 
;
_cod_original_sg_symbol_H-M C2/c
_cod_database_code 4067350

loop_
_symmetry_equiv_pos_as_xyz
'x, y, z'
'-x, y, -z+1/2'
'x+1/2, y+1/2, z'
'-x+1/2, y+1/2, -z+1/2'
'-x, -y, -z'
'x, -y, z-1/2'
'-x+1/2, -y+1/2, -z'
'x+1/2, -y+1/2, z-1/2'

loop_
_atom_site_label
_atom_site_type_symbol
_atom_site_fract_x
_atom_site_fract_y
_atom_site_fract_z
_atom_site_U_iso_or_equiv
_atom_site_adp_type
_atom_site_occupancy
_atom_site_symmetry_multiplicity
_atom_site_calc_flag
_atom_site_refinement_flags
_atom_site_disorder_assembly
_atom_site_disorder_group
Sr1 Sr 0.0000 0.29504(3) 0.7500 0.03701(12) Uani 1 2 d S . .
I1 I -0.110901(14) 0.29069(2) 0.458198(18) 0.05644(12) Uani 1 1 d . . .
O1 O 0.06795(13) 0.1452(2) 0.7446(2) 0.0591(7) Uani 1 1 d . A .
O2 O 0.11335(13) 0.3526(2) 0.7544(2) 0.0584(7) Uani 1 1 d . . .
O3 O 0.0000 0.4792(3) 0.7500 0.0685(11) Uani 1 2 d S . .
C1 C 0.0380(2) 0.0724(3) 0.6561(4) 0.0747(13) Uani 1 1 d . . .
H1A H 0.0313 0.0977 0.5838 0.090 Uiso 0.432(18) 1 calc PR A 1
H1B H -0.0127 0.0516 0.6327 0.090 Uiso 0.432(18) 1 calc PR A 1
H1C H 0.0012 0.0994 0.5746 0.090 Uiso 0.568(18) 1 calc PR A 2
H1D H 0.0120 0.0221 0.6700 0.090 Uiso 0.568(18) 1 calc PR A 2
C2 C 0.0892(7) -0.0073(11) 0.7027(12) 0.084(5) Uiso 0.432(18) 1 d P A 1
H2A H 0.0888 -0.0399 0.6391 0.101 Uiso 0.432(18) 1 calc PR A 1
H2B H 0.0765 -0.0544 0.7417 0.101 Uiso 0.432(18) 1 calc PR A 1
C2A C 0.1066(5) 0.0329(9) 0.6709(8) 0.082(4) Uiso 0.568(18) 1 d P A 2
H2AA H 0.0990 -0.0357 0.6477 0.098 Uiso 0.568(18) 1 calc PR A 2
H2AB H 0.1170 0.0688 0.6205 0.098 Uiso 0.568(18) 1 calc PR A 2
C3 C 0.1706(3) 0.0445(4) 0.7997(5) 0.0902(16) Uani 1 1 d . . .
H3A H 0.2073 0.0005 0.8658 0.108 Uiso 0.432(18) 1 calc PR A 1
H3B H 0.1936 0.0703 0.7616 0.108 Uiso 0.432(18) 1 calc PR A 1
H3C H 0.1796 -0.0157 0.8443 0.108 Uiso 0.568(18) 1 calc PR A 2
H3D H 0.2183 0.0627 0.8105 0.108 Uiso 0.568(18) 1 calc PR A 2
C4 C 0.1460(2) 0.1209(4) 0.8411(4) 0.0805(15) Uani 1 1 d . A .
H4A H 0.1495 0.0991 0.9121 0.097 Uiso 1 1 calc R . .
H4B H 0.1794 0.1779 0.8645 0.097 Uiso 1 1 calc R . .
C5 C 0.1220(3) 0.3367(4) 0.6614(4) 0.0824(15) Uani 1 1 d . . .
H5A H 0.0722 0.3437 0.5814 0.099 Uiso 1 1 calc R . .
H5B H 0.1421 0.2713 0.6679 0.099 Uiso 1 1 calc R . .
C6 C 0.1772(3) 0.4105(4) 0.6787(4) 0.0789(13) Uani 1 1 d . . .
H6A H 0.2100 0.3844 0.6576 0.095 Uiso 1 1 calc R . .
H6B H 0.1498 0.4678 0.6285 0.095 Uiso 1 1 calc R . .
C7 C 0.2231(2) 0.4349(4) 0.8068(4) 0.0821(15) Uani 1 1 d . . .
H7A H 0.2728 0.4008 0.8516 0.099 Uiso 1 1 calc R . .
H7B H 0.2331 0.5048 0.8182 0.099 Uiso 1 1 calc R . .
C8 C 0.1795(3) 0.4055(4) 0.8502(4) 0.0890(17) Uani 1 1 d . . .
H8A H 0.1631 0.4626 0.8719 0.107 Uiso 1 1 calc R . .
H8B H 0.2114 0.3645 0.9223 0.107 Uiso 1 1 calc R . .
C9 C -0.0035(4) 0.5390(3) 0.6630(4) 0.0943(17) Uani 1 1 d . . .
H9A H -0.0464 0.5188 0.5808 0.113 Uiso 1 1 calc R . .
H9B H 0.0447 0.5341 0.6712 0.113 Uiso 1 1 calc R . .
C10 C -0.0150(4) 0.6361(4) 0.6844(5) 0.0938(17) Uani 1 1 d . . .
H10A H -0.0699 0.6536 0.6309 0.113 Uiso 1 1 calc R . .
H10B H 0.0142 0.6818 0.6713 0.113 Uiso 1 1 calc R . .
C1T C 0.3780(6) 0.3614(8) 0.5511(9) 0.094(3) Uiso 0.50 1 d P . .
H1TA H 0.3679 0.3834 0.4758 0.140 Uiso 0.50 1 calc PR . .
H1TB H 0.4236 0.3205 0.5943 0.140 Uiso 0.50 1 calc PR . .
H1TC H 0.3865 0.4170 0.6009 0.140 Uiso 0.50 1 calc PR . .
C2T C 0.3117(3) 0.3062(4) 0.5242(5) 0.0855(15) Uani 1 1 d . . .
H2TA H 0.2683 0.2974 0.4432 0.103 Uiso 0.50 1 calc PR B -1
C3T C 0.3124(4) 0.2669(4) 0.6170(4) 0.0847(15) Uani 1 1 d . . .
H3TA H 0.3551 0.2787 0.6978 0.102 Uiso 1 1 calc R . .
C4T C 0.2534(4) 0.2115(4) 0.5953(5) 0.0875(16) Uani 1 1 d . . .
H4TA H 0.2560 0.1849 0.6606 0.105 Uiso 1 1 calc R . .

loop_
_atom_site_aniso_label
_atom_site_aniso_U_11
_atom_site_aniso_U_22
_atom_site_aniso_U_33
_atom_site_aniso_U_23
_atom_site_aniso_U_13
_atom_site_aniso_U_12
Sr1 0.0312(2) 0.0508(3) 0.0262(2) 0.000 0.01563(17) 0.000
I1 0.05308(16) 0.0780(2) 0.02770(14) -0.00117(10) 0.01855(12) -0.00440(12)
O1 0.0407(13) 0.0681(18) 0.0555(15) -0.0108(13) 0.0219(12) 0.0077(12)
O2 0.0471(13) 0.083(2) 0.0473(14) -0.0122(13) 0.0292(12) -0.0224(13)
O3 0.109(3) 0.050(2) 0.058(2) 0.000 0.057(2) 0.000
C1 0.057(2) 0.074(3) 0.077(3) -0.023(2) 0.032(2) 0.004(2)
C3 0.072(3) 0.083(4) 0.103(4) -0.009(3) 0.046(3) 0.017(3)
C4 0.052(2) 0.100(4) 0.063(3) -0.008(3) 0.020(2) 0.026(2)
C5 0.085(3) 0.111(4) 0.078(3) -0.030(3) 0.063(3) -0.042(3)
C6 0.075(3) 0.090(4) 0.090(3) -0.007(3) 0.059(3) -0.020(3)
C7 0.060(3) 0.089(4) 0.089(3) -0.004(3) 0.040(3) -0.026(3)
C8 0.060(2) 0.140(5) 0.053(2) -0.014(3) 0.026(2) -0.044(3)
C9 0.164(5) 0.062(3) 0.072(3) 0.008(2) 0.079(4) 0.004(3)
C10 0.152(5) 0.072(3) 0.105(4) 0.022(3) 0.102(4) 0.020(3)
C2T 0.105(4) 0.079(3) 0.070(3) 0.000(2) 0.052(3) 0.018(3)
C3T 0.107(4) 0.089(4) 0.049(3) 0.011(2) 0.042(3) 0.028(3)
C4T 0.121(5) 0.081(4) 0.060(3) 0.008(2) 0.054(3) 0.020(3)

loop_
_atom_type_symbol
_atom_type_description
_atom_type_scat_dispersion_real
_atom_type_scat_dispersion_imag
_atom_type_scat_source
C C 0.0033 0.0016 'International Tables Vol C Tables 4.2.6.8 and 6.1.1.4'
H H 0.0000 0.0000 'International Tables Vol C Tables 4.2.6.8 and 6.1.1.4'
O O 0.0106 0.0060 'International Tables Vol C Tables 4.2.6.8 and 6.1.1.4'
Sr Sr -1.5307 3.2498 'International Tables Vol C Tables 4.2.6.8 and 6.1.1.4'
I I -0.4742 1.8119 'International Tables Vol C Tables 4.2.6.8 and 6.1.1.4'

loop_
_geom_angle_atom_site_label_1
_geom_angle_atom_site_label_2
_geom_angle_atom_site_label_3
_geom_angle
_geom_angle_site_symmetry_1
_geom_angle_site_symmetry_3
O2 Sr1 O2 143.55(13) 2_556 .
O2 Sr1 O3 71.78(7) 2_556 .
O2 Sr1 O3 71.78(7) . .
O2 Sr1 O1 72.07(9) 2_556 2_556
O2 Sr1 O1 144.33(9) . 2_556
O3 Sr1 O1 143.79(6) . 2_556
O2 Sr1 O1 144.33(9) 2_556 .
O2 Sr1 O1 72.07(9) . .
O3 Sr1 O1 143.79(6) . .
O1 Sr1 O1 72.42(13) 2_556 .
O2 Sr1 I1 91.28(5) 2_556 2_556
O2 Sr1 I1 89.39(5) . 2_556
O3 Sr1 I1 91.067(9) . 2_556
O1 Sr1 I1 87.71(5) 2_556 2_556
O1 Sr1 I1 90.56(5) . 2_556
O2 Sr1 I1 89.39(5) 2_556 .
O2 Sr1 I1 91.28(5) . .
O3 Sr1 I1 91.067(9) . .
O1 Sr1 I1 90.57(5) 2_556 .
O1 Sr1 I1 87.71(5) . .
I1 Sr1 I1 177.866(19) 2_556 .
C1 O1 C4 108.3(3) . .
C1 O1 Sr1 129.0(2) . .
C4 O1 Sr1 122.7(2) . .
C5 O2 C8 108.1(3) . .
C5 O2 Sr1 125.2(2) . .
C8 O2 Sr1 126.7(2) . .
C9 O3 C9 108.8(5) 2_556 .
C9 O3 Sr1 125.6(2) 2_556 .
C9 O3 Sr1 125.6(2) . .
O1 C1 C2 109.6(6) . .
O1 C1 C2A 104.0(5) . .
C2 C1 C2A 37.0(6) . .
O1 C1 H1A 109.8 . .
C2 C1 H1A 109.8 . .
C2A C1 H1A 78.3 . .
O1 C1 H1B 109.8 . .
C2 C1 H1B 109.8 . .
C2A C1 H1B 140.3 . .
H1A C1 H1B 108.2 . .
O1 C1 H1C 111.0 . .
C2 C1 H1C 133.9 . .
C2A C1 H1C 111.0 . .
H1A C1 H1C 34.7 . .
H1B C1 H1C 75.7 . .
O1 C1 H1D 111.0 . .
C2 C1 H1D 75.2 . .
C2A C1 H1D 111.0 . .
H1A C1 H1D 134.1 . .
H1B C1 H1D 36.9 . .
H1C C1 H1D 109.0 . .
C1 C2 C3 101.6(9) . .
C1 C2 H2A 111.5 . .
C3 C2 H2A 111.5 . .
C1 C2 H2B 111.5 . .
C3 C2 H2B 111.5 . .
H2A C2 H2B 109.3 . .
C3 C2A C1 105.5(7) . .
C3 C2A H2AA 110.6 . .
C1 C2A H2AA 110.6 . .
C3 C2A H2AB 110.6 . .
C1 C2A H2AB 110.6 . .
H2AA C2A H2AB 108.8 . .
C4 C3 C2A 104.8(5) . .
C4 C3 C2 100.1(6) . .
C2A C3 C2 34.4(5) . .
C4 C3 H3A 111.8 . .
C2A C3 H3A 135.1 . .
C2 C3 H3A 111.8 . .
C4 C3 H3B 111.8 . .
C2A C3 H3B 78.7 . .
C2 C3 H3B 111.8 . .
H3A C3 H3B 109.5 . .
C4 C3 H3C 110.8 . .
C2A C3 H3C 110.8 . .
C2 C3 H3C 81.5 . .
H3A C3 H3C 31.5 . .
H3B C3 H3C 131.8 . .
C4 C3 H3D 110.8 . .
C2A C3 H3D 110.8 . .
C2 C3 H3D 140.2 . .
H3A C3 H3D 79.9 . .
H3B C3 H3D 33.5 . .
H3C C3 H3D 108.9 . .
O1 C4 C3 108.2(4) . .
O1 C4 H4A 110.1 . .
C3 C4 H4A 110.1 . .
O1 C4 H4B 110.1 . .
C3 C4 H4B 110.1 . .
H4A C4 H4B 108.4 . .
O2 C5 C6 106.1(4) . .
O2 C5 H5A 110.5 . .
C6 C5 H5A 110.5 . .
O2 C5 H5B 110.5 . .
C6 C5 H5B 110.5 . .
H5A C5 H5B 108.7 . .
C7 C6 C5 104.7(4) . .
C7 C6 H6A 110.8 . .
C5 C6 H6A 110.8 . .
C7 C6 H6B 110.8 . .
C5 C6 H6B 110.8 . .
H6A C6 H6B 108.9 . .
C8 C7 C6 107.3(4) . .
C8 C7 H7A 110.3 . .
C6 C7 H7A 110.3 . .
C8 C7 H7B 110.3 . .
C6 C7 H7B 110.3 . .
H7A C7 H7B 108.5 . .
C7 C8 O2 107.5(4) . .
C7 C8 H8A 110.2 . .
O2 C8 H8A 110.2 . .
C7 C8 H8B 110.2 . .
O2 C8 H8B 110.2 . .
H8A C8 H8B 108.5 . .
O3 C9 C10 107.5(4) . .
O3 C9 H9A 110.2 . .
C10 C9 H9A 110.2 . .
O3 C9 H9B 110.2 . .
C10 C9 H9B 110.2 . .
H9A C9 H9B 108.5 . .
C9 C10 C10 104.1(3) . 2_556
C9 C10 H10A 110.9 . .
C10 C10 H10A 110.9 2_556 .
C9 C10 H10B 110.9 . .
C10 C10 H10B 110.9 2_556 .
H10A C10 H10B 109.0 . .
C2T C1T H1TA 109.5 . .
C2T C1T H1TB 109.5 . .
H1TA C1T H1TB 109.5 . .
C2T C1T H1TC 109.5 . .
H1TA C1T H1TC 109.5 . .
H1TB C1T H1TC 109.5 . .
C3T C2T C1T 120.3(7) . .
C3T C2T H2TA 119.8 . .
C1T C2T H2TA 119.8 . .
C4T C3T C2T 121.9(5) . .
C4T C3T H3TA 119.0 . .
C2T C3T H3TA 119.0 . .
C3T C4T C2T 120.3(5) . 7_556
C3T C4T H4TA 119.8 . .
C2T C4T H4TA 119.8 7_556 .

loop_
_geom_bond_atom_site_label_1
_geom_bond_atom_site_label_2
_geom_bond_distance
_geom_bond_site_symmetry_2
Sr1 O2 2.563(2) 2_556
Sr1 O2 2.563(2) .
Sr1 O3 2.564(4) .
Sr1 O1 2.585(3) 2_556
Sr1 O1 2.585(3) .
Sr1 I1 3.2486(2) 2_556
Sr1 I1 3.2486(2) .
O1 C1 1.416(5) .
O1 C4 1.441(4) .
O2 C5 1.430(5) .
O2 C8 1.448(4) .
O3 C9 1.431(5) 2_556
O3 C9 1.431(5) .
C1 C2 1.424(13) .
C1 C2A 1.488(10) .
C1 H1A 0.9900 .
C1 H1B 0.9900 .
C1 H1C 0.9900 .
C1 H1D 0.9900 .
C2 C3 1.620(14) .
C2 H2A 0.9900 .
C2 H2B 0.9900 .
C2A C3 1.479(10) .
C2A H2AA 0.9900 .
C2A H2AB 0.9900 .
C3 C4 1.456(6) .
C3 H3A 0.9900 .
C3 H3B 0.9900 .
C3 H3C 0.9900 .
C3 H3D 0.9900 .
C4 H4A 0.9900 .
C4 H4B 0.9900 .
C5 C6 1.488(6) .
C5 H5A 0.9900 .
C5 H5B 0.9900 .
C6 C7 1.467(6) .
C6 H6A 0.9900 .
C6 H6B 0.9900 .
C7 C8 1.454(6) .
C7 H7A 0.9900 .
C7 H7B 0.9900 .
C8 H8A 0.9900 .
C8 H8B 0.9900 .
C9 C10 1.437(6) .
C9 H9A 0.9900 .
C9 H9B 0.9900 .
C10 C10 1.526(9) 2_556
C10 H10A 0.9900 .
C10 H10B 0.9900 .
C1T C2T 1.474(11) .
C1T H1TA 0.9800 .
C1T H1TB 0.9800 .
C1T H1TC 0.9800 .
C2T C3T 1.392(7) .
C2T H2TA 0.9500 .
C3T C4T 1.370(8) .
C3T H3TA 0.9500 .
C4T C2T 1.418(8) 7_556
C4T H4TA 0.9500 .
